data_4068694
loop_
_publ_author_name
'Pad\<elkov\'a, Zde\<nka'
'Va\<nk\'atov\'a, Hana'
'C\'isa\<rov\'a, Ivana'
'Nechaev, Mikhail S.'
'Zevaco, Thomas A.'
'Walter, Olaf'
'R\%u\<zi\<cka, Ale\<s'

_publ_section_title
;
 Reactivity of a C,N-Chelated Stannoxane&#x2020;
;
_journal_issue 8
_journal_name_full Organometallics
_journal_page_first 2629
_journal_paper_doi 10.1021/om801037b
_journal_volume 28
_journal_year 2009
_chemical_formula_moiety 'C21 H31 N2 O3 Sn'
_chemical_formula_sum 'C21 H31 N2 O3 Sn'
_chemical_formula_weight 478.17
_chemical_name_systematic
; 
 ? 
;
_space_group_IT_number 14
_symmetry_cell_setting monoclinic
_symmetry_space_group_name_Hall '-P 2ybc'
_symmetry_space_group_name_H-M 'P 1 21/c 1'
_atom_sites_solution_hydrogens geom
_atom_sites_solution_primary direct
_atom_sites_solution_secondary difmap
_audit_creation_method SHELXL-97
_cell_angle_alpha 90.000(6)
_cell_angle_beta 120.167(7)
_cell_angle_gamma 90.000(12)
_cell_formula_units_Z 4
_cell_length_a 8.9190(8)
_cell_length_b 17.272(2)
_cell_length_c 15.8040(5)
_cell_measurement_reflns_used 21781
_cell_measurement_temperature 150(1)
_cell_measurement_theta_max 27.5
_cell_measurement_theta_min 1
_cell_volume 2104.9(3)
_computing_cell_refinement 'COLLECT and DENZO'
_computing_data_collection 'COLLECT (Hooft, 1998) and DENZO (Otwinowski & Minor, 1997)'
_computing_data_reduction 'COLLECT and DENZO'
_computing_molecular_graphics 'PLATON (Spek, 2003)'
_computing_publication_material 'SHELXL-97 (Sheldrick, 1997)'
_computing_structure_refinement 'SHELXL-97 (Sheldrick, 1997)'
_computing_structure_solution 'SIR92 (Altomare et al., 1994)'
_diffrn_ambient_temperature 150(1)
_diffrn_detector_area_resol_mean 9.091
_diffrn_measured_fraction_theta_full 0.999
_diffrn_measured_fraction_theta_max 0.999
_diffrn_measurement_device_type 'Bruker Nonius KappaCCD area detector'
_diffrn_measurement_method '\f and \w scans to fill the Ewald sphere'
_diffrn_radiation_monochromator graphite
_diffrn_radiation_source 'fine-focus sealed tube'
_diffrn_radiation_type MoK\a
_diffrn_radiation_wavelength 0.71073
_diffrn_reflns_av_R_equivalents 0.0661
_diffrn_reflns_av_sigmaI/netI 0.0540
_diffrn_reflns_limit_h_max 11
_diffrn_reflns_limit_h_min -10
_diffrn_reflns_limit_k_max 22
_diffrn_reflns_limit_k_min -21
_diffrn_reflns_limit_l_max 19
_diffrn_reflns_limit_l_min -20
_diffrn_reflns_number 21757
_diffrn_reflns_theta_full 27.50
_diffrn_reflns_theta_max 27.50
_diffrn_reflns_theta_min 2.64
_exptl_absorpt_coefficient_mu 1.237
_exptl_absorpt_correction_T_max 0.815
_exptl_absorpt_correction_T_min 0.748
_exptl_absorpt_correction_type multi-scan
_exptl_absorpt_process_details
;
multi-scan from symmetry-related measurements 
 Sortav (Blessing 1995)
;
_exptl_crystal_colour colourless
_exptl_crystal_density_diffrn 1.509
_exptl_crystal_density_method 'not measured'
_exptl_crystal_description block
_exptl_crystal_F_000 980
_exptl_crystal_size_max 0.294
_exptl_crystal_size_mid 0.18
_exptl_crystal_size_min 0.17
_refine_diff_density_max 0.586
_refine_diff_density_min -0.883
_refine_diff_density_rms 0.121
_refine_ls_extinction_method none
_refine_ls_goodness_of_fit_ref 1.056
_refine_ls_hydrogen_treatment constr
_refine_ls_matrix_type full
_refine_ls_number_parameters 244
_refine_ls_number_reflns 4834
_refine_ls_number_restraints 0
_refine_ls_restrained_S_all 1.056
_refine_ls_R_factor_all 0.0562
_refine_ls_R_factor_gt 0.0336
_refine_ls_shift/su_max 0.001
_refine_ls_shift/su_mean 0.000
_refine_ls_structure_factor_coef Fsqd
_refine_ls_weighting_details 'calc w=1/[\s^2^(Fo^2^)+(0.0171P)^2^+2.2953P] where P=(Fo^2^+2Fc^2^)/3'
_refine_ls_weighting_scheme calc
_refine_ls_wR_factor_gt 0.0574
_refine_ls_wR_factor_ref 0.0641
_reflns_number_gt 3791
_reflns_number_total 4834
_reflns_threshold_expression >2sigma(I)
_cod_data_source_file om801037b_si_001.cif
_cod_data_source_block 2e
_cod_depositor_comments
;
The following automatic conversions were performed:

'_symmetry_cell_setting' value 'Monoclinic' changed to 'monoclinic'
according to /home/saulius/struct/CIF-dictionaries/cif_core.dic
dictionary named 'cif_core.dic' version 2.4.2 from 2011-04-26.

Automatic conversion script
Id: cif_fix_values 1715 2011-07-08 13:25:40Z adriana 
;
_cod_original_sg_symbol_H-M P21/c
_cod_database_code 4068694

loop_
_symmetry_equiv_pos_as_xyz
'x, y, z'
'-x, y+1/2, -z+1/2'
'-x, -y, -z'
'x, -y-1/2, z-1/2'

loop_
_atom_site_label
_atom_site_type_symbol
_atom_site_fract_x
_atom_site_fract_y
_atom_site_fract_z
_atom_site_U_iso_or_equiv
_atom_site_adp_type
_atom_site_occupancy
_atom_site_symmetry_multiplicity
_atom_site_calc_flag
_atom_site_refinement_flags
Sn1 Sn 0.24971(2) 0.187966(11) 0.112605(13) 0.01247(6) Uani 1 1 d .
O2 O 0.0524(3) 0.26785(11) 0.04874(14) 0.0181(4) Uani 1 1 d .
O1 O 0.1257(2) 0.13893(11) -0.02288(14) 0.0176(4) Uani 1 1 d .
N2 N 0.3250(3) 0.25581(14) 0.27906(17) 0.0161(5) Uani 1 1 d .
O1' O 1.0930(3) 0.08054(12) 0.58246(14) 0.0233(5) Uani 1 1 d .
H1' H 1.0713 0.1270 0.5757 0.028 Uiso 1 1 d R
C6 C 0.4645(4) 0.33106(17) 0.1125(2) 0.0192(7) Uani 1 1 d .
H6 H 0.3819 0.3602 0.1178 0.023 Uiso 1 1 d R
N1 N 0.4745(3) 0.08752(14) 0.13974(17) 0.0183(5) Uani 1 1 d .
C14 C 0.0024(4) 0.00305(17) 0.1896(2) 0.0193(6) Uani 1 1 d .
H14 H -0.0735 -0.0374 0.1564 0.023 Uiso 1 1 d R
C19 C -0.0414(4) 0.17208(17) -0.0786(2) 0.0216(7) Uani 1 1 d .
H19A H -0.0811 0.1657 -0.1471 0.026 Uiso 1 1 d R
H19B H -0.1198 0.1464 -0.0630 0.026 Uiso 1 1 d R
C20 C -0.0343(4) 0.25747(18) -0.0545(2) 0.0220(7) Uani 1 1 d .
H20A H -0.1499 0.2777 -0.0836 0.026 Uiso 1 1 d R
H20B H 0.0284 0.2844 -0.0802 0.026 Uiso 1 1 d R
C10 C 0.1712(4) 0.11243(16) 0.1891(2) 0.0143(6) Uani 1 1 d .
C12 C 0.1747(4) 0.07549(17) 0.3372(2) 0.0206(7) Uani 1 1 d .
H12 H 0.2146 0.0832 0.4034 0.025 Uiso 1 1 d R
C2 C 0.5765(4) 0.20751(17) 0.0999(2) 0.0183(6) Uani 1 1 d .
C15 C 0.0576(4) 0.05163(17) 0.1407(2) 0.0179(6) Uani 1 1 d .
H15 H 0.0193 0.0430 0.0748 0.021 Uiso 1 1 d R
C17 C 0.4760(4) 0.3074(2) 0.3221(2) 0.0274(7) Uani 1 1 d .
H17A H 0.5747 0.2807 0.3275 0.033 Uiso 1 1 d R
H17B H 0.5007 0.3238 0.3859 0.033 Uiso 1 1 d R
H17C H 0.4509 0.3519 0.2807 0.033 Uiso 1 1 d R
C1 C 0.4542(4) 0.25060(17) 0.1107(2) 0.0159(6) Uani 1 1 d .
C13 C 0.0606(4) 0.01538(17) 0.2879(2) 0.0208(7) Uani 1 1 d .
H13 H 0.0221 -0.0164 0.3207 0.025 Uiso 1 1 d R
C18 C 0.1747(4) 0.29728(18) 0.2718(2) 0.0246(7) Uani 1 1 d .
H18A H 0.0760 0.2634 0.2441 0.029 Uiso 1 1 d R
H18B H 0.1500 0.3418 0.2304 0.029 Uiso 1 1 d R
H18C H 0.1997 0.3136 0.3356 0.029 Uiso 1 1 d R
C7 C 0.5545(4) 0.12086(18) 0.0866(2) 0.0224(7) Uani 1 1 d .
H7A H 0.6671 0.0983 0.1110 0.027 Uiso 1 1 d R
H7B H 0.4837 0.1099 0.0181 0.027 Uiso 1 1 d R
C21 C 0.9690(4) 0.04069(17) 0.4976(2) 0.0204(7) Uani 1 1 d .
H21A H 0.8573 0.0409 0.4941 0.024 Uiso 1 1 d R
H21B H 0.9562 0.0661 0.4396 0.024 Uiso 1 1 d R
C16 C 0.3608(4) 0.18762(18) 0.34192(19) 0.0188(6) Uani 1 1 d .
H16A H 0.4742 0.1681 0.3608 0.023 Uiso 1 1 d R
H16B H 0.3562 0.2016 0.3993 0.023 Uiso 1 1 d R
C8 C 0.6028(4) 0.0809(2) 0.2447(2) 0.0278(8) Uani 1 1 d .
H8A H 0.5478 0.0595 0.2783 0.033 Uiso 1 1 d R
H8B H 0.6475 0.1314 0.2705 0.033 Uiso 1 1 d R
H8C H 0.6962 0.0478 0.2538 0.033 Uiso 1 1 d R
C3 C 0.7089(4) 0.2455(2) 0.0941(2) 0.0259(7) Uani 1 1 d .
H3 H 0.7904 0.2169 0.0871 0.031 Uiso 1 1 d R
C9 C 0.4031(4) 0.01081(18) 0.1011(2) 0.0263(7) Uani 1 1 d .
H9A H 0.3501 -0.0100 0.1361 0.032 Uiso 1 1 d R
H9B H 0.4956 -0.0226 0.1095 0.032 Uiso 1 1 d R
H9C H 0.3180 0.0145 0.0328 0.032 Uiso 1 1 d R
C11 C 0.2312(4) 0.12383(16) 0.2885(2) 0.0153(6) Uani 1 1 d .
C5 C 0.5972(4) 0.3681(2) 0.1064(2) 0.0248(7) Uani 1 1 d .
H5 H 0.6040 0.4218 0.1084 0.030 Uiso 1 1 d R
C4 C 0.7196(4) 0.3247(2) 0.0982(2) 0.0282(8) Uani 1 1 d .
H4 H 0.8091 0.3496 0.0950 0.034 Uiso 1 1 d R

loop_
_atom_site_aniso_label
_atom_site_aniso_U_11
_atom_site_aniso_U_22
_atom_site_aniso_U_33
_atom_site_aniso_U_23
_atom_site_aniso_U_13
_atom_site_aniso_U_12
Sn1 0.01217(9) 0.01255(10) 0.01335(9) -0.00034(9) 0.00690(7) -0.00034(9)
O2 0.0198(11) 0.0172(11) 0.0162(10) 0.0014(9) 0.0082(9) 0.0035(9)
O1 0.0164(10) 0.0191(11) 0.0133(10) -0.0013(9) 0.0045(8) 0.0016(9)
N2 0.0163(12) 0.0152(13) 0.0165(12) -0.0013(10) 0.0078(10) -0.0026(10)
O1' 0.0321(12) 0.0136(11) 0.0212(11) -0.0036(9) 0.0111(10) -0.0052(9)
C6 0.0153(14) 0.0224(17) 0.0196(15) -0.0013(13) 0.0087(12) -0.0028(12)
N1 0.0185(13) 0.0169(13) 0.0183(12) -0.0008(11) 0.0083(11) 0.0023(10)
C14 0.0167(15) 0.0153(15) 0.0275(16) -0.0005(13) 0.0123(13) -0.0019(12)
C19 0.0182(15) 0.0227(17) 0.0177(14) -0.0001(13) 0.0043(12) 0.0003(13)
C20 0.0178(16) 0.0224(17) 0.0197(15) 0.0030(14) 0.0050(13) 0.0040(13)
C10 0.0139(14) 0.0142(14) 0.0158(14) 0.0019(12) 0.0083(12) 0.0015(11)
C12 0.0268(17) 0.0201(16) 0.0170(15) 0.0027(13) 0.0125(13) 0.0038(13)
C2 0.0162(14) 0.0231(17) 0.0139(14) -0.0005(12) 0.0063(12) 0.0004(12)
C15 0.0195(15) 0.0178(15) 0.0166(14) 0.0002(12) 0.0093(12) 0.0009(12)
C17 0.0336(18) 0.0279(18) 0.0209(15) -0.0078(15) 0.0138(14) -0.0118(16)
C1 0.0163(15) 0.0176(15) 0.0139(14) -0.0017(13) 0.0078(12) -0.0021(12)
C13 0.0244(16) 0.0160(15) 0.0269(17) 0.0070(13) 0.0165(14) 0.0028(13)
C18 0.0285(17) 0.0250(18) 0.0225(16) -0.0021(14) 0.0146(14) 0.0061(14)
C7 0.0215(16) 0.0258(17) 0.0230(16) 0.0003(14) 0.0136(14) 0.0046(13)
C21 0.0229(16) 0.0190(16) 0.0207(15) -0.0012(13) 0.0121(13) -0.0034(13)
C16 0.0201(14) 0.0216(15) 0.0128(13) -0.0001(13) 0.0069(12) -0.0019(13)
C8 0.0261(17) 0.0317(19) 0.0207(16) 0.0032(15) 0.0081(14) 0.0105(15)
C3 0.0161(17) 0.039(2) 0.0250(17) 0.0009(16) 0.0123(14) -0.0008(14)
C9 0.0331(19) 0.0168(16) 0.0309(18) -0.0002(14) 0.0174(16) 0.0019(14)
C11 0.0173(15) 0.0125(14) 0.0173(14) 0.0022(12) 0.0097(12) 0.0032(12)
C5 0.0253(17) 0.0244(17) 0.0214(16) 0.0016(14) 0.0094(14) -0.0075(14)
C4 0.0170(16) 0.040(2) 0.0269(17) 0.0020(16) 0.0105(14) -0.0081(15)

loop_
_atom_type_symbol
_atom_type_description
_atom_type_scat_dispersion_real
_atom_type_scat_dispersion_imag
_atom_type_scat_source
C C 0.0033 0.0016 'International Tables Vol C Tables 4.2.6.8 and 6.1.1.4'
H H 0.0000 0.0000 'International Tables Vol C Tables 4.2.6.8 and 6.1.1.4'
O O 0.0106 0.0060 'International Tables Vol C Tables 4.2.6.8 and 6.1.1.4'
Sn Sn -0.6537 1.4246 'International Tables Vol C Tables 4.2.6.8 and 6.1.1.4'
N N 0.0061 0.0033 'International Tables Vol C Tables 4.2.6.8 and 6.1.1.4'

loop_
_geom_angle_atom_site_label_1
_geom_angle_atom_site_label_2
_geom_angle_atom_site_label_3
_geom_angle
_geom_angle_site_symmetry_1
_geom_angle_site_symmetry_3
O1 Sn1 O2 83.36(8) . .
O1 Sn1 C10 100.55(9) . .
O2 Sn1 C10 104.24(9) . .
O1 Sn1 C1 102.25(9) . .
O2 Sn1 C1 100.34(10) . .
C10 Sn1 C1 148.08(10) . .
O1 Sn1 N1 81.82(8) . .
O2 Sn1 N1 163.01(8) . .
C10 Sn1 N1 86.67(9) . .
C1 Sn1 N1 74.86(10) . .
C20 O2 Sn1 108.42(17) . .
C19 O1 Sn1 109.37(17) . .
C17 N2 C16 109.7(2) . .
C17 N2 C18 109.2(2) . .
C16 N2 C18 108.8(2) . .
C21 O1' H1' 109.4 . .
C5 C6 C1 120.5(3) . .
C5 C6 H6 119.9 . .
C1 C6 H6 119.6 . .
C9 N1 C7 110.5(2) . .
C9 N1 C8 109.2(2) . .
C7 N1 C8 110.4(2) . .
C9 N1 Sn1 114.24(18) . .
C7 N1 Sn1 101.94(17) . .
C8 N1 Sn1 110.29(18) . .
C13 C14 C15 119.6(3) . .
C13 C14 H14 120.3 . .
C15 C14 H14 120.1 . .
O1 C19 C20 109.8(2) . .
O1 C19 H19A 109.3 . .
C20 C19 H19A 109.9 . .
O1 C19 H19B 109.2 . .
C20 C19 H19B 109.2 . .
H19A C19 H19B 109.4 . .
O2 C20 C19 109.9(2) . .
O2 C20 H20A 109.7 . .
C19 C20 H20A 109.5 . .
O2 C20 H20B 109.1 . .
C19 C20 H20B 108.9 . .
H20A C20 H20B 109.6 . .
C15 C10 C11 119.2(3) . .
C15 C10 Sn1 120.5(2) . .
C11 C10 Sn1 120.3(2) . .
C13 C12 C11 120.4(3) . .
C13 C12 H12 119.8 . .
C11 C12 H12 119.8 . .
C3 C2 C1 119.7(3) . .
C3 C2 C7 120.8(3) . .
C1 C2 C7 119.3(3) . .
C14 C15 C10 120.9(3) . .
C14 C15 H15 119.6 . .
C10 C15 H15 119.6 . .
N2 C17 H17A 109.7 . .
N2 C17 H17B 109.8 . .
H17A C17 H17B 109.4 . .
N2 C17 H17C 109.0 . .
H17A C17 H17C 109.6 . .
H17B C17 H17C 109.3 . .
C6 C1 C2 119.1(3) . .
C6 C1 Sn1 123.6(2) . .
C2 C1 Sn1 117.1(2) . .
C14 C13 C12 120.0(3) . .
C14 C13 H13 119.9 . .
C12 C13 H13 120.1 . .
N2 C18 H18A 109.2 . .
N2 C18 H18B 109.3 . .
H18A C18 H18B 109.5 . .
N2 C18 H18C 109.8 . .
H18A C18 H18C 109.5 . .
H18B C18 H18C 109.5 . .
N1 C7 C2 112.1(2) . .
N1 C7 H7A 108.8 . .
C2 C7 H7A 108.1 . .
N1 C7 H7B 109.6 . .
C2 C7 H7B 108.7 . .
H7A C7 H7B 109.6 . .
O1' C21 C21 108.4(3) . 3_756
O1' C21 H21A 110.0 . .
C21 C21 H21A 110.4 3_756 .
O1' C21 H21B 109.9 . .
C21 C21 H21B 109.8 3_756 .
H21A C21 H21B 108.3 . .
N2 C16 C11 111.2(2) . .
N2 C16 H16A 109.2 . .
C11 C16 H16A 108.0 . .
N2 C16 H16B 109.8 . .
C11 C16 H16B 109.1 . .
H16A C16 H16B 109.5 . .
N1 C8 H8A 109.2 . .
N1 C8 H8B 109.3 . .
H8A C8 H8B 109.5 . .
N1 C8 H8C 109.9 . .
H8A C8 H8C 109.5 . .
H8B C8 H8C 109.5 . .
C4 C3 C2 120.5(3) . .
C4 C3 H3 119.6 . .
C2 C3 H3 119.8 . .
N1 C9 H9A 109.6 . .
N1 C9 H9B 108.9 . .
H9A C9 H9B 109.5 . .
N1 C9 H9C 109.9 . .
H9A C9 H9C 109.4 . .
H9B C9 H9C 109.5 . .
C12 C11 C10 119.8(3) . .
C12 C11 C16 121.2(3) . .
C10 C11 C16 119.0(3) . .
C4 C5 C6 119.8(3) . .
C4 C5 H5 120.2 . .
C6 C5 H5 120.0 . .
C3 C4 C5 120.4(3) . .
C3 C4 H4 120.0 . .
C5 C4 H4 119.7 . .

loop_
_geom_bond_atom_site_label_1
_geom_bond_atom_site_label_2
_geom_bond_distance
_geom_bond_site_symmetry_2
Sn1 O1 2.0360(19) .
Sn1 O2 2.058(2) .
Sn1 C10 2.123(3) .
Sn1 C1 2.134(3) .
Sn1 N1 2.519(2) .
O2 C20 1.423(3) .
O1 C19 1.417(3) .
N2 C17 1.466(4) .
N2 C16 1.469(4) .
N2 C18 1.472(4) .
O1' C21 1.416(3) .
O1' H1' 0.8199 .
C6 C5 1.390(4) .
C6 C1 1.392(4) .
C6 H6 0.9301 .
N1 C9 1.464(4) .
N1 C7 1.466(4) .
N1 C8 1.472(4) .
C14 C13 1.385(4) .
C14 C15 1.389(4) .
C14 H14 0.9300 .
C19 C20 1.516(4) .
C19 H19A 0.9614 .
C19 H19B 0.9592 .
C20 H20A 0.9590 .
C20 H20B 0.9601 .
C10 C15 1.391(4) .
C10 C11 1.396(4) .
C12 C13 1.387(4) .
C12 C11 1.390(4) .
C12 H12 0.9300 .
C2 C3 1.393(4) .
C2 C1 1.399(4) .
C2 C7 1.510(4) .
C15 H15 0.9300 .
C17 H17A 0.9588 .
C17 H17B 0.9604 .
C17 H17C 0.9601 .
C13 H13 0.9300 .
C18 H18A 0.9603 .
C18 H18B 0.9605 .
C18 H18C 0.9590 .
C7 H7A 0.9594 .
C7 H7B 0.9590 .
C21 C21 1.498(6) 3_756
C21 H21A 0.9699 .
C21 H21B 0.9700 .
C16 C11 1.510(4) .
C16 H16A 0.9602 .
C16 H16B 0.9594 .
C8 H8A 0.9597 .
C8 H8B 0.9605 .
C8 H8C 0.9597 .
C3 C4 1.371(5) .
C3 H3 0.9300 .
C9 H9A 0.9598 .
C9 H9B 0.9597 .
C9 H9C 0.9602 .
C5 C4 1.383(5) .
C5 H5 0.9300 .
C4 H4 0.9300 .
